data_7236994
loop_
_publ_author_name
'Mezzadri, F.'
'Mahbouli Rhouma, N.'
'Delmonte, D.'
'Cabassi, R.'
'Loukil, M.'
'Calestani, G.'

_publ_section_title
;
 Phase equilibria in metastable regime in the (C8H12NO)2[ZnCl4]
 ferroelectric system
;
_journal_issue 5
_journal_name_full 'Journal of Materials Chemistry C'
_journal_page_first 1057
_journal_paper_doi 10.1039/C7TC04802E
_journal_volume 6
_journal_year 2018
_chemical_formula_sum 'C16 H24 Cl4 N2 O2 Zn'
_chemical_formula_weight 483.54
_space_group_crystal_system orthorhombic
_space_group_IT_number 19
_space_group_name_Hall 'P 2ac 2ab'
_space_group_name_H-M_alt 'P 21 21 21'
_atom_sites_solution_hydrogens geom
_audit_creation_method SHELXL-2014/7
_audit_update_record
;
2017-10-20 deposited with the CCDC.
2018-01-05 downloaded from the CCDC.
;
_cell_angle_alpha 90
_cell_angle_beta 90
_cell_angle_gamma 90
_cell_formula_units_Z 4
_cell_length_a 10.651(7)
_cell_length_b 7.572(2)
_cell_length_c 26.926(7)
_cell_measurement_reflns_used 2381
_cell_measurement_temperature 300(2)
_cell_measurement_theta_max 57.894
_cell_measurement_theta_min 4.574
_cell_volume 2171.6(16)
_computing_structure_refinement 'SHELXL-2014/7 (Sheldrick, 2014)'
_diffrn_ambient_temperature 300(2)
_diffrn_measured_fraction_theta_full 0.996
_diffrn_measured_fraction_theta_max 0.996
_diffrn_measurement_device_type 'Bruker APEX2 CCD'
_diffrn_measurement_method '\w scan'
_diffrn_radiation_type MoK\a
_diffrn_radiation_wavelength 0.71073
_diffrn_reflns_av_R_equivalents 0.0659
_diffrn_reflns_av_unetI/netI 0.0500
_diffrn_reflns_Laue_measured_fraction_full 0.996
_diffrn_reflns_Laue_measured_fraction_max 0.996
_diffrn_reflns_limit_h_max 12
_diffrn_reflns_limit_h_min -12
_diffrn_reflns_limit_k_max 9
_diffrn_reflns_limit_k_min -9
_diffrn_reflns_limit_l_max 32
_diffrn_reflns_limit_l_min -32
_diffrn_reflns_number 22143
_diffrn_reflns_point_group_measured_fraction_full 0.997
_diffrn_reflns_point_group_measured_fraction_max 0.997
_diffrn_reflns_theta_full 25.242
_diffrn_reflns_theta_max 25.490
_diffrn_reflns_theta_min 1.513
_exptl_absorpt_coefficient_mu 1.635
_exptl_absorpt_correction_type multi-scan
_exptl_absorpt_process_details 'SADABS (Bruker, 2008)'
_exptl_crystal_colour white
_exptl_crystal_density_diffrn 1.479
_exptl_crystal_description plate
_exptl_crystal_F_000 992
_exptl_crystal_size_max 0.29
_exptl_crystal_size_mid 0.25
_exptl_crystal_size_min 0.12
_exptl_transmission_factor_max 0.746
_exptl_transmission_factor_min 0.506
_refine_diff_density_max 1.755
_refine_diff_density_min -1.893
_refine_diff_density_rms 0.238
_refine_ls_abs_structure_details
;
 Refined as an inversion twin.
;
_refine_ls_abs_structure_Flack 0.48(12)
_refine_ls_extinction_method none
_refine_ls_goodness_of_fit_ref 2.144
_refine_ls_hydrogen_treatment constr
_refine_ls_matrix_type full
_refine_ls_number_parameters 159
_refine_ls_number_reflns 4025
_refine_ls_number_restraints 52
_refine_ls_restrained_S_all 2.132
_refine_ls_R_factor_all 0.1558
_refine_ls_R_factor_gt 0.1502
_refine_ls_shift/su_max 0.000
_refine_ls_shift/su_mean 0.000
_refine_ls_structure_factor_coef Fsqd
_refine_ls_weighting_details 'w=1/[\s^2^(Fo^2^)+(0.2000P)^2^] where P=(Fo^2^+2Fc^2^)/3'
_refine_ls_weighting_scheme calc
_refine_ls_wR_factor_gt 0.4560
_refine_ls_wR_factor_ref 0.4611
_reflns_Friedel_coverage 0.733
_reflns_Friedel_fraction_full 0.999
_reflns_Friedel_fraction_max 0.999
_reflns_number_gt 3671
_reflns_number_total 4025
_reflns_threshold_expression 'I > 2\s(I)'
_cod_data_source_file c7tc04802e2.cif
_cod_data_source_block II_300K
_cod_database_code 7236994
_shelx_shelxl_version_number 2014/7
_shelx_space_group_comment
;
The symmetry employed for this shelxl refinement is uniquely defined
by the following loop, which should always be used as a source of
symmetry information in preference to the above space-group names.
They are only intended as comments.
;

loop_
_space_group_symop_operation_xyz
'x, y, z'
'-x+1/2, -y, z+1/2'
'x+1/2, -y+1/2, -z'
'-x, y+1/2, -z+1/2'

loop_
_atom_site_label
_atom_site_type_symbol
_atom_site_fract_x
_atom_site_fract_y
_atom_site_fract_z
_atom_site_U_iso_or_equiv
_atom_site_adp_type
_atom_site_occupancy
_atom_site_site_symmetry_order
_atom_site_calc_flag
_atom_site_refinement_flags_posn
_atom_site_refinement_flags_adp
_atom_site_refinement_flags_occupancy
_atom_site_disorder_assembly
_atom_site_disorder_group
Zn1 Zn 0.75756(16) 0.2650(3) 0.27113(6) 0.0444(8) Uani 1 1 d . . . . .
Cl1A Cl 0.7356(16) 0.2088(19) 0.1863(4) 0.062(2) Uani 0.460(8) 1 d . . P A 1
Cl1B Cl 0.7498(14) 0.3259(15) 0.1886(3) 0.062(2) Uani 0.540(8) 1 d . . P A 2
Cl2 Cl 0.9648(4) 0.2654(9) 0.29316(17) 0.0646(15) Uani 1 1 d . . . . .
Cl3 Cl 0.6647(7) 0.0187(10) 0.2989(3) 0.095(3) Uani 1 1 d . . . . .
Cl4 Cl 0.6528(8) 0.4998(10) 0.3033(3) 0.097(3) Uani 1 1 d . . . . .
O1A O 0.559(3) 0.727(4) 0.4442(7) 0.058(4) Uiso 0.460(8) 1 d D . P A 1
C11A C 0.494(4) 0.828(6) 0.4096(14) 0.053(9) Uiso 0.460(8) 1 d D . P A 1
H11A H 0.5230 0.8001 0.3768 0.079 Uiso 0.460(8) 1 calc R U P A 1
H11B H 0.4057 0.8015 0.4120 0.079 Uiso 0.460(8) 1 calc R U P A 1
H11C H 0.5070 0.9509 0.4162 0.079 Uiso 0.460(8) 1 calc R U P A 1
C12A C 0.531(2) 0.748(3) 0.4937(5) 0.04(3) Uiso 0.460(8) 1 d DG . P A 1
C13A C 0.602(2) 0.844(4) 0.5277(8) 0.071(13) Uiso 0.460(8) 1 d G . P A 1
H13A H 0.6746 0.9003 0.5175 0.086 Uiso 0.460(8) 1 calc R U P A 1
C14A C 0.563(2) 0.855(4) 0.5769(7) 0.052(10) Uiso 0.460(8) 1 d G . P A 1
H14A H 0.6105 0.9190 0.5997 0.063 Uiso 0.460(8) 1 calc R U P A 1
C15A C 0.454(2) 0.770(3) 0.5922(6) 0.060(11) Uiso 0.460(8) 1 d DG . P A 1
C16A C 0.383(2) 0.674(4) 0.5582(9) 0.057(10) Uiso 0.460(8) 1 d G . P A 1
H16A H 0.3103 0.6173 0.5685 0.068 Uiso 0.460(8) 1 calc R U P A 1
C17A C 0.422(3) 0.663(4) 0.5090(8) 0.088(17) Uiso 0.460(8) 1 d G . P A 1
H17A H 0.3744 0.5987 0.4863 0.106 Uiso 0.460(8) 1 calc R U P A 1
C18A C 0.413(4) 0.782(5) 0.6448(11) 0.21(5) Uiso 0.540(8) 1 d D . P A 1
H18C H 0.4357 0.8982 0.6571 0.250 Uiso 0.540(8) 1 calc R U P A 1
H18D H 0.3220 0.7749 0.6454 0.250 Uiso 0.540(8) 1 calc R U P A 1
N1A N 0.458(3) 0.660(4) 0.6774(9) 0.048(6) Uiso 0.540(8) 1 d D . P A 1
H1A1 H 0.5419 0.6591 0.6760 0.072 Uiso 0.540(8) 1 calc R U P A 1
H1A2 H 0.4291 0.5537 0.6695 0.072 Uiso 0.540(8) 1 calc R U P A 1
H1A3 H 0.4340 0.6878 0.7081 0.072 Uiso 0.540(8) 1 calc R U P A 1
O1B O 0.573(3) 0.783(3) 0.4446(7) 0.058(4) Uiso 0.540(8) 1 d D . P A 2
C11B C 0.504(12) 0.709(15) 0.406(3) 0.29(9) Uiso 0.540(8) 1 d D . P A 2
H11D H 0.5435 0.7377 0.3749 0.439 Uiso 0.540(8) 1 calc R U P A 2
H11E H 0.5012 0.5835 0.4100 0.439 Uiso 0.540(8) 1 calc R U P A 2
H11F H 0.4204 0.7561 0.4064 0.439 Uiso 0.540(8) 1 calc R U P A 2
C12B C 0.531(2) 0.757(3) 0.4923(6) 0.07(3) Uiso 0.540(8) 1 d DG . P A 2
C13B C 0.608(2) 0.668(4) 0.5255(9) 0.079(13) Uiso 0.540(8) 1 d G . P A 2
H13B H 0.6863 0.6261 0.5152 0.095 Uiso 0.540(8) 1 calc R U P A 2
C14B C 0.569(3) 0.639(4) 0.5741(8) 0.072(12) Uiso 0.540(8) 1 d G . P A 2
H14B H 0.6202 0.5793 0.5962 0.086 Uiso 0.540(8) 1 calc R U P A 2
C15B C 0.452(3) 0.701(3) 0.5895(6) 0.13(3) Uiso 0.540(8) 1 d DG . P A 2
C16B C 0.375(2) 0.791(4) 0.5563(9) 0.102(17) Uiso 0.540(8) 1 d G . P A 2
H16B H 0.2973 0.8327 0.5666 0.122 Uiso 0.540(8) 1 calc R U P A 2
C17B C 0.415(2) 0.819(4) 0.5078(8) 0.051(8) Uiso 0.540(8) 1 d G . P A 2
H17B H 0.3634 0.8795 0.4856 0.061 Uiso 0.540(8) 1 calc R U P A 2
C18B C 0.410(4) 0.671(5) 0.6414(11) 0.084(16) Uiso 0.460(8) 1 d D . P A 2
H18A H 0.3187 0.6753 0.6412 0.101 Uiso 0.460(8) 1 calc R U P A 2
H18B H 0.4331 0.5513 0.6501 0.101 Uiso 0.460(8) 1 calc R U P A 2
N1B N 0.449(7) 0.777(8) 0.6794(17) 0.13(2) Uiso 0.460(8) 1 d D . P A 2
H1B1 H 0.4146 0.7407 0.7077 0.195 Uiso 0.460(8) 1 calc R U P A 2
H1B2 H 0.5321 0.7724 0.6818 0.195 Uiso 0.460(8) 1 calc R U P A 2
H1B3 H 0.4253 0.8881 0.6734 0.195 Uiso 0.460(8) 1 calc R U P A 2
C21A C 0.302(3) 0.247(4) 0.5720(11) 0.108(10) Uiso 0.460(8) 1 d D . P A 1
H21A H 0.2623 0.2746 0.6031 0.162 Uiso 0.460(8) 1 calc R U P A 1
H21B H 0.3203 0.1233 0.5707 0.162 Uiso 0.460(8) 1 calc R U P A 1
H21C H 0.3783 0.3135 0.5690 0.162 Uiso 0.460(8) 1 calc R U P A 1
O2A O 0.222(2) 0.291(3) 0.5333(7) 0.061(7) Uiso 0.460(8) 1 d D . P A 1
C22A C 0.251(2) 0.268(3) 0.4840(6) 0.052(9) Uiso 0.460(8) 1 d DG . P A 1
C23A C 0.357(2) 0.176(4) 0.4684(7) 0.073(14) Uiso 0.460(8) 1 d G . P A 1
H23A H 0.4111 0.1278 0.4917 0.088 Uiso 0.460(8) 1 calc R U P A 1
C24A C 0.381(2) 0.157(3) 0.4179(8) 0.054(10) Uiso 0.460(8) 1 d G . P A 1
H24A H 0.4522 0.0958 0.4075 0.065 Uiso 0.460(8) 1 calc R U P A 1
C25A C 0.300(2) 0.230(3) 0.3831(6) 0.039(7) Uiso 0.460(8) 1 d DG . P A 1
C26A C 0.194(2) 0.321(3) 0.3987(7) 0.048(9) Uiso 0.460(8) 1 d G . P A 1
H26A H 0.1395 0.3701 0.3754 0.058 Uiso 0.460(8) 1 calc R U P A 1
C27A C 0.169(2) 0.341(3) 0.4491(8) 0.055(10) Uiso 0.460(8) 1 d G . P A 1
H27A H 0.0985 0.4020 0.4596 0.066 Uiso 0.460(8) 1 calc R U P A 1
C28A C 0.326(3) 0.209(4) 0.3293(11) 0.10(2) Uiso 0.460(8) 1 d D . P A 1
H28A H 0.3643 0.0937 0.3256 0.126 Uiso 0.460(8) 1 calc R U P A 1
H28B H 0.2447 0.2019 0.3133 0.126 Uiso 0.460(8) 1 calc R U P A 1
N2A N 0.396(3) 0.321(5) 0.3005(11) 0.052(8) Uiso 0.460(8) 1 d D . P A 1
H2A1 H 0.3983 0.2806 0.2695 0.078 Uiso 0.460(8) 1 calc R U P A 1
H2A2 H 0.3619 0.4281 0.3009 0.078 Uiso 0.460(8) 1 calc R U P A 1
H2A3 H 0.4739 0.3267 0.3125 0.078 Uiso 0.460(8) 1 calc R U P A 1
N2B N 0.393(3) 0.226(4) 0.2999(9) 0.048(6) Uiso 0.540(8) 1 d D . P A 2
H2B1 H 0.3917 0.2649 0.2687 0.072 Uiso 0.540(8) 1 calc R U P A 2
H2B2 H 0.4717 0.2307 0.3114 0.072 Uiso 0.540(8) 1 calc R U P A 2
H2B3 H 0.3662 0.1148 0.3008 0.072 Uiso 0.540(8) 1 calc R U P A 2
C21B C 0.302(3) 0.247(4) 0.5720(11) 0.108(10) Uiso 0.540(8) 1 d D . P A 2
H21D H 0.2652 0.1995 0.6017 0.162 Uiso 0.540(8) 1 calc R U P A 2
H21E H 0.3886 0.2136 0.5702 0.162 Uiso 0.540(8) 1 calc R U P A 2
H21F H 0.2955 0.3737 0.5726 0.162 Uiso 0.540(8) 1 calc R U P A 2
O2B O 0.238(2) 0.182(3) 0.5308(7) 0.074(7) Uiso 0.540(8) 1 d D . P A 2
C22B C 0.2730(18) 0.231(2) 0.4836(5) 0.055(9) Uiso 0.540(8) 1 d DG . P A 2
C23B C 0.3747(19) 0.329(3) 0.4667(6) 0.049(8) Uiso 0.540(8) 1 d G . P A 2
H23B H 0.4330 0.3734 0.4892 0.059 Uiso 0.540(8) 1 calc R U P A 2
C24B C 0.3893(18) 0.361(3) 0.4162(7) 0.065(10) Uiso 0.540(8) 1 d G . P A 2
H24B H 0.4574 0.4266 0.4049 0.077 Uiso 0.540(8) 1 calc R U P A 2
C25B C 0.3022(17) 0.295(2) 0.3826(5) 0.061(9) Uiso 0.540(8) 1 d DG . P A 2
C26B C 0.2005(17) 0.197(3) 0.3994(6) 0.045(7) Uiso 0.540(8) 1 d G . P A 2
H26B H 0.1422 0.1524 0.3769 0.054 Uiso 0.540(8) 1 calc R U P A 2
C27B C 0.1859(17) 0.165(2) 0.4499(6) 0.049(8) Uiso 0.540(8) 1 d G . P A 2
H27B H 0.1178 0.0992 0.4612 0.059 Uiso 0.540(8) 1 calc R U P A 2
C28B C 0.317(3) 0.329(3) 0.3288(9) 0.057(9) Uiso 0.540(8) 1 d D . P A 2
H28C H 0.2343 0.3257 0.3141 0.068 Uiso 0.540(8) 1 calc R U P A 2
H28D H 0.3473 0.4498 0.3254 0.068 Uiso 0.540(8) 1 calc R U P A 2

loop_
_atom_site_aniso_label
_atom_site_aniso_U_11
_atom_site_aniso_U_22
_atom_site_aniso_U_33
_atom_site_aniso_U_23
_atom_site_aniso_U_13
_atom_site_aniso_U_12
Zn1 0.0409(12) 0.0442(11) 0.0480(13) 0.0012(8) -0.0031(8) 0.0010(11)
Cl1A 0.062(4) 0.078(5) 0.046(3) 0.005(4) -0.006(2) 0.015(7)
Cl1B 0.062(4) 0.078(5) 0.046(3) 0.005(4) -0.006(2) 0.015(7)
Cl2 0.042(2) 0.092(4) 0.060(3) 0.003(3) -0.0116(17) -0.002(3)
Cl3 0.077(4) 0.077(4) 0.130(6) 0.051(4) -0.037(4) -0.025(3)
Cl4 0.102(6) 0.087(5) 0.101(5) -0.036(4) -0.039(5) 0.036(4)

loop_
_atom_type_symbol
_atom_type_description
_atom_type_scat_dispersion_real
_atom_type_scat_dispersion_imag
_atom_type_scat_source
C C 0.0033 0.0016 'International Tables Vol C Tables 4.2.6.8 and 6.1.1.4'
H H 0.0000 0.0000 'International Tables Vol C Tables 4.2.6.8 and 6.1.1.4'
N N 0.0061 0.0033 'International Tables Vol C Tables 4.2.6.8 and 6.1.1.4'
Cl Cl 0.1484 0.1585 'International Tables Vol C Tables 4.2.6.8 and 6.1.1.4'
Zn Zn 0.2839 1.4301 'International Tables Vol C Tables 4.2.6.8 and 6.1.1.4'
O O 0.0106 0.0060 'International Tables Vol C Tables 4.2.6.8 and 6.1.1.4'

loop_
_geom_angle_atom_site_label_1
_geom_angle_atom_site_label_2
_geom_angle_atom_site_label_3
_geom_angle
Cl3 Zn1 Cl4 107.9(3)
Cl3 Zn1 Cl1B 118.6(4)
Cl4 Zn1 Cl1B 101.3(4)
Cl3 Zn1 Cl2 110.0(3)
Cl4 Zn1 Cl2 112.0(3)
Cl1B Zn1 Cl2 106.8(4)
Cl3 Zn1 Cl1A 97.5(4)
Cl4 Zn1 Cl1A 117.8(4)
Cl2 Zn1 Cl1A 110.5(4)
C12A O1A C11A 118(2)
O1A C12A C13A 125(2)
O1A C12A C17A 115(2)
C13A C12A C17A 120.0
C12A C13A C14A 120.0
C15A C14A C13A 120.0
C16A C15A C14A 120.0
C16A C15A C18A 119.99(17)
C14A C15A C18A 120.01(16)
C15A C16A C17A 120.0
C16A C17A C12A 120.0
N1A C18A C15A 118(2)
C12B O1B C11B 118(6)
O1B C12B C13B 119(2)
O1B C12B C17B 121(2)
C13B C12B C17B 120.0
C14B C13B C12B 120.0
C13B C14B C15B 120.0
C16B C15B C14B 120.0
C16B C15B C18B 119.98(18)
C14B C15B C18B 120.02(18)
C15B C16B C17B 120.0
C16B C17B C12B 120.0
N1B C18B C15B 121(3)
C22A O2A C21A 124(2)
O2A C22A C23A 122.6(19)
O2A C22A C27A 117.4(19)
C23A C22A C27A 120.0
C24A C23A C22A 120.0
C23A C24A C25A 120.0
C26A C25A C24A 120.0
C26A C25A C28A 120.00(17)
C24A C25A C28A 120.00(17)
C27A C26A C25A 120.0
C26A C27A C22A 120.0
N2A C28A C25A 126(2)
C22B O2B C21B 121(2)
O2B C22B C23B 131.0(15)
O2B C22B C27B 109.0(15)
C23B C22B C27B 120.0
C22B C23B C24B 120.0
C25B C24B C23B 120.0
C26B C25B C24B 120.0
C26B C25B C28B 119.95(17)
C24B C25B C28B 120.05(18)
C25B C26B C27B 120.0
C26B C27B C22B 120.0
N2B C28B C25B 121.3(18)

loop_
_geom_bond_atom_site_label_1
_geom_bond_atom_site_label_2
_geom_bond_distance
Zn1 Cl3 2.239(6)
Zn1 Cl4 2.271(7)
Zn1 Cl1B 2.271(9)
Zn1 Cl2 2.286(5)
Zn1 Cl1A 2.335(11)
O1A C12A 1.377(16)
O1A C11A 1.39(3)
C12A C13A 1.3900
C12A C17A 1.3900
C13A C14A 1.3900
C14A C15A 1.3900
C15A C16A 1.3900
C15A C18A 1.49(3)
C16A C17A 1.3900
C18A N1A 1.36(2)
O1B C12B 1.374(16)
O1B C11B 1.39(3)
C12B C13B 1.3900
C12B C17B 1.3900
C13B C14B 1.3900
C14B C15B 1.3900
C15B C16B 1.3900
C15B C18B 1.49(3)
C16B C17B 1.3900
C18B N1B 1.37(2)
C21A O2A 1.39(3)
O2A C22A 1.376(16)
C22A C23A 1.3900
C22A C27A 1.3900
C23A C24A 1.3900
C24A C25A 1.3900
C25A C26A 1.3900
C25A C28A 1.48(3)
C26A C27A 1.3900
C28A N2A 1.37(2)
N2B C28B 1.37(2)
C21B O2B 1.39(3)
O2B C22B 1.376(16)
C22B C23B 1.3900
C22B C27B 1.3900
C23B C24B 1.3900
C24B C25B 1.3900
C25B C26B 1.3900
C25B C28B 1.48(3)
C26B C27B 1.3900

loop_
_geom_hbond_atom_site_label_D
_geom_hbond_atom_site_label_H
_geom_hbond_atom_site_label_A
_geom_hbond_distance_DH
_geom_hbond_distance_HA
_geom_hbond_distance_DA
_geom_hbond_angle_DHA
_geom_hbond_site_symmetry_A
N1A H1A1 Cl1A 0.89 2.59 3.42(4) 155.2 2_665
N1A H1A1 Cl1B 0.89 2.25 3.13(4) 168.4 2_665
N1A H1A2 Cl2 0.89 2.64 3.32(3) 133.4 3_456
N1A H1A3 Cl2 0.89 2.56 3.27(3) 138.0 2_665
N2A H2A1 Cl3 0.89 2.66 3.13(3) 114.2 4_655
N2A H2A2 Cl1A 0.89 2.39 3.27(4) 172.2 4_655
N2A H2A3 Cl4 0.89 2.33 3.05(3) 138.7 1_555
N1B H1B1 Cl2 0.89 2.64 3.21(5) 123.6 2_665
N1B H1B2 Cl1A 0.89 2.48 3.37(8) 174.3 2_665
N1B H1B2 Cl1B 0.89 2.45 3.31(8) 164.5 2_665
N1B H1B3 Cl2 0.89 2.81 3.55(6) 141.3 3_466
N2B H2B1 Cl3 0.89 2.71 3.52(3) 150.5 4_655
N2B H2B2 Cl3 0.89 2.63 3.29(3) 131.6 1_555
N2B H2B2 Cl4 0.89 2.81 3.46(3) 130.1 1_555
N2B H2B3 Cl1B 0.89 2.53 3.40(3) 168.2 4_645
